data_7216877
loop_
_publ_author_name
'Matsuyama, Haruo'
'Itoh, Nobuhiro'
'Matsumoto, Aoi'
'Ohira, Nahoko'
'Hara, Kenji'
'Yoshida, Masato'
'Iyoda, Masahiko'

_publ_section_title
;
 Conjugate addition of 6-membered hydrazine to chiral tert-butyl
 (E)-2-(p-tolylsulfinyl)cinnamates. Synthesis of (S)-celacinnine
;
_journal_issue 22
_journal_name_full 'Journal of the Chemical Society, Perkin Transactions 1'
_journal_page_first 2924
_journal_paper_doi 10.1039/b107443c
_journal_year 2001
_chemical_formula_moiety 'C13 H18 N2 O '
_chemical_formula_sum 'C13 H18 N2 O'
_chemical_formula_weight 218.30
_chemical_melting_point 90.5(5)
_space_group_IT_number 4
_symmetry_cell_setting monoclinic
_symmetry_Int_Tables_number 4
_symmetry_space_group_name_Hall 'P 2yb'
_symmetry_space_group_name_H-M 'P 1 21 1'
_cell_angle_alpha 90
_cell_angle_beta 103.60(4)
_cell_angle_gamma 90
_cell_formula_units_Z 2
_cell_length_a 6.794(5)
_cell_length_b 8.125(6)
_cell_length_c 11.675(4)
_cell_measurement_reflns_used 25
_cell_measurement_temperature 296.2
_cell_measurement_theta_max 15.0
_cell_measurement_theta_min 14.7
_cell_volume 626.4(7)
_computing_cell_refinement 'MSC/AFC Diffractometer Control'
_computing_data_collection 'MSC/AFC Diffractometer Control'
_computing_data_reduction 'teXsan Ver. 1.10'
_computing_publication_material 'teXsan Ver. 1.10'
_computing_structure_refinement 'teXsan Ver. 1.10'
_computing_structure_solution SIR88
_diffrn_measured_fraction_theta_full 0.9980
_diffrn_measured_fraction_theta_max 0.9980
_diffrn_measurement_device_type 'Rigaku AFC7R'
_diffrn_measurement_method \w-2\q
_diffrn_radiation_type 'Mo K\a'
_diffrn_radiation_wavelength 0.7107
_diffrn_reflns_av_R_equivalents 0.019
_diffrn_reflns_limit_h_max 0
_diffrn_reflns_limit_h_min -8
_diffrn_reflns_limit_k_max 10
_diffrn_reflns_limit_k_min 0
_diffrn_reflns_limit_l_max 15
_diffrn_reflns_limit_l_min -14
_diffrn_reflns_number 1671
_diffrn_reflns_theta_full 27.50
_diffrn_reflns_theta_max 27.50
_diffrn_standards_decay_% 0.07
_diffrn_standards_interval_count 150
_diffrn_standards_number 3
_exptl_absorpt_coefficient_mu 0.074
_exptl_absorpt_correction_T_max 0.998
_exptl_absorpt_correction_T_min 0.920
_exptl_absorpt_correction_type psi-scan
_exptl_absorpt_process_details '(North, Phillips & Mathews, 1968)'
_exptl_crystal_colour colorless
_exptl_crystal_density_diffrn 1.157
_exptl_crystal_density_method 'not measured'
_exptl_crystal_description prismatic
_exptl_crystal_size_max 0.660
_exptl_crystal_size_mid 0.440
_exptl_crystal_size_min 0.400
_refine_diff_density_max 0.29
_refine_diff_density_min -0.22
_refine_ls_abs_structure_Flack 1.6(4)
_refine_ls_extinction_coef 0.43(4)
_refine_ls_extinction_method 'Zachariasen(1967) type 2 Gaussian isotropic'
_refine_ls_goodness_of_fit_ref 1.246
_refine_ls_hydrogen_treatment noref
_refine_ls_number_parameters 147
_refine_ls_number_reflns 957
_refine_ls_R_factor_gt 0.0453
_refine_ls_shift/su_max 0.0023
_refine_ls_structure_factor_coef F
_refine_ls_weighting_details 'w = 1/[\s^2^(Fo) + 0.00172|Fo|^2^]'
_refine_ls_weighting_scheme calc
_refine_ls_wR_factor_ref 0.0646
_reflns_number_gt 957
_reflns_number_total 1543
_reflns_threshold_expression F^2^>3.0\s(F^2^)
_cod_data_source_file b107443c.txt
_cod_data_source_block A_TEXRAY.INF_file_is_not_p
_cod_depositor_comments
;
The following automatic conversions were performed:

'_chemical_melting_point' value '90.1-91.0' was changed to '90.5(5)'
- the average value was taken and precision was estimated.

Automatic conversion script
Id: cif_fix_values 2281 2013-09-26 08:29:07Z andrius 
;
_cod_original_formula_sum 'C13 H18 N2 O '
_cod_database_code 7216877

loop_
_symmetry_equiv_pos_as_xyz
x,y,z
-x,1/2+y,-z

loop_
_atom_site_label
_atom_site_type_symbol
_atom_site_fract_x
_atom_site_fract_y
_atom_site_fract_z
_atom_site_U_iso_or_equiv
_atom_site_adp_type
_atom_site_occupancy
_atom_site_calc_flag
O(1) O 1.0072(3) 0.695(1) 0.8273(2) 0.0712(8) Uani 1.00 d
N(1) N 0.7930(4) 0.620(1) 0.9390(3) 0.0575(7) Uani 1.00 d
N(2) N 0.4255(3) 0.734(1) 0.7940(2) 0.0474(7) Uani 1.00 d
C(1) C 0.5185(4) 0.697(1) 0.6966(3) 0.0460(7) Uani 1.00 d
C(2) C 0.6910(5) 0.569(1) 0.7323(3) 0.0556(9) Uani 1.00 d
C(3) C 0.8484(4) 0.632(1) 0.8368(3) 0.0528(8) Uani 1.00 d
C(4) C 0.8634(6) 0.735(1) 1.0339(3) 0.070(1) Uani 1.00 d
C(5) C 0.7073(6) 0.868(2) 1.0308(4) 0.074(1) Uani 1.00 d
C(6) C 0.6433(5) 0.957(1) 0.9131(4) 0.065(1) Uani 1.00 d
C(7) C 0.4381(5) 0.906(1) 0.8329(4) 0.0629(10) Uani 1.00 d
C(8) C 0.3671(4) 0.634(1) 0.5876(3) 0.0462(7) Uani 1.00 d
C(9) C 0.3692(5) 0.694(1) 0.4771(3) 0.0566(9) Uani 1.00 d
C(10) C 0.2376(7) 0.633(1) 0.3777(3) 0.071(1) Uani 1.00 d
C(11) C 0.1027(6) 0.512(2) 0.3870(4) 0.073(1) Uani 1.00 d
C(12) C 0.0958(6) 0.453(1) 0.4957(4) 0.076(1) Uani 1.00 d
C(13) C 0.2282(6) 0.513(1) 0.5958(3) 0.063(1) Uani 1.00 d
H(1) H 0.5762 0.8038 0.6754 0.0547 Uiso 1.00 calc
H(2) H 0.6370 0.4769 0.7536 0.0674 Uiso 1.00 calc
H(3) H 0.7522 0.5589 0.6686 0.0674 Uiso 1.00 calc
H(4) H 0.7060 0.5415 0.9498 0.0706 Uiso 1.00 calc
H(5) H 0.8867 0.6877 1.1074 0.0845 Uiso 1.00 calc
H(6) H 0.9871 0.7927 1.0258 0.0845 Uiso 1.00 calc
H(7) H 0.5908 0.8275 1.0480 0.0910 Uiso 1.00 calc
H(8) H 0.7616 0.9560 1.0891 0.0910 Uiso 1.00 calc
H(9) H 0.7435 0.9447 0.8703 0.0784 Uiso 1.00 calc
H(10) H 0.6363 1.0787 0.9284 0.0784 Uiso 1.00 calc
H(11) H 0.4117 0.9818 0.7663 0.0760 Uiso 1.00 calc
H(12) H 0.3371 0.9303 0.8768 0.0760 Uiso 1.00 calc
H(13) H 0.3620 0.6600 0.8309 0.0580 Uiso 1.00 calc
H(14) H 0.4645 0.7845 0.4700 0.0690 Uiso 1.00 calc
H(15) H 0.2400 0.6839 0.3021 0.0864 Uiso 1.00 calc
H(16) H 0.0127 0.4771 0.3179 0.0888 Uiso 1.00 calc
H(17) H 0.0006 0.3783 0.5020 0.0932 Uiso 1.00 calc
H(18) H 0.2244 0.4784 0.6712 0.0782 Uiso 1.00 calc

loop_
_atom_site_aniso_label
_atom_site_aniso_U_11
_atom_site_aniso_U_22
_atom_site_aniso_U_33
_atom_site_aniso_U_12
_atom_site_aniso_U_13
_atom_site_aniso_U_23
O(1) 0.0314(10) 0.101(2) 0.082(2) 0.001(1) 0.0155(10) 0.003(2)
N(1) 0.049(1) 0.059(2) 0.062(1) -0.008(1) 0.008(1) 0.011(1)
N(2) 0.034(1) 0.055(1) 0.056(1) -0.005(1) 0.016(1) -0.010(1)
C(1) 0.034(1) 0.054(2) 0.051(1) -0.008(1) 0.0115(9) -0.005(1)
C(2) 0.043(2) 0.059(2) 0.067(2) 0.004(1) 0.016(1) -0.013(2)
C(3) 0.035(1) 0.059(2) 0.063(1) 0.011(1) 0.009(1) 0.006(2)
C(4) 0.057(2) 0.095(3) 0.053(2) -0.021(2) 0.004(2) -0.005(2)
C(5) 0.057(2) 0.099(3) 0.069(2) -0.026(2) 0.019(2) -0.035(2)
C(6) 0.050(2) 0.059(2) 0.086(2) -0.008(2) 0.016(2) -0.029(2)
C(7) 0.045(2) 0.061(2) 0.085(2) 0.004(2) 0.018(2) -0.027(2)
C(8) 0.037(1) 0.052(2) 0.050(1) 0.002(1) 0.010(1) -0.008(1)
C(9) 0.063(2) 0.052(2) 0.055(1) -0.003(2) 0.016(1) 0.000(2)
C(10) 0.080(2) 0.076(3) 0.051(2) 0.002(2) 0.003(1) -0.005(2)
C(11) 0.056(2) 0.089(3) 0.065(2) -0.001(2) -0.006(2) -0.027(2)
C(12) 0.058(2) 0.091(4) 0.077(2) -0.034(2) 0.015(2) -0.022(2)
C(13) 0.056(2) 0.073(3) 0.064(2) -0.027(2) 0.019(1) -0.006(2)

loop_
_atom_type_symbol
_atom_type_description
_atom_type_scat_dispersion_real
_atom_type_scat_dispersion_imag
_atom_type_scat_source
C C 0.003 0.002
;International Tables for Crystallography
(1992, Vol. C, Tables 4.2.6.8 and 6.1.1.1)
;
H H 0.000 0.000
;International Tables for Crystallography
(1992, Vol. C, Table 6.1.1.2)
;
N N 0.006 0.003
;International Tables for Crystallography
(1992, Vol. C, Tables 4.2.6.8 and 6.1.1.1)
;
O O 0.011 0.006
;International Tables for Crystallography
(1992, Vol. C, Tables 4.2.6.8 and 6.1.1.1)
;

loop_
_geom_angle_atom_site_label_1
_geom_angle_atom_site_label_2
_geom_angle_atom_site_label_3
_geom_angle
_geom_angle_site_symmetry_2
_geom_angle_site_symmetry_3
_geom_angle_publ_flag
C(3) N(1) C(4) 121.9(3) 1_555 1_555 yes
C(3) N(1) H(4) 112(2) 1_555 1_555 no
C(4) N(1) H(4) 113(2) 1_555 1_555 no
C(1) N(2) C(7) 116.2(3) 1_555 1_555 yes
C(1) N(2) H(13) 111(2) 1_555 1_555 no
C(7) N(2) H(13) 103(2) 1_555 1_555 no
N(2) C(1) C(2) 111.1(3) 1_555 1_555 yes
N(2) C(1) C(8) 113.2(2) 1_555 1_555 yes
N(2) C(1) H(1) 109(1) 1_555 1_555 no
C(2) C(1) C(8) 109.1(2) 1_555 1_555 yes
C(2) C(1) H(1) 107(1) 1_555 1_555 no
C(8) C(1) H(1) 106(1) 1_555 1_555 no
C(1) C(2) C(3) 110.1(3) 1_555 1_555 yes
C(1) C(2) H(2) 106(2) 1_555 1_555 no
C(1) C(2) H(3) 106(2) 1_555 1_555 no
C(3) C(2) H(2) 108(2) 1_555 1_555 no
C(3) C(2) H(3) 114(2) 1_555 1_555 no
H(2) C(2) H(3) 111(3) 1_555 1_555 no
O(1) C(3) N(1) 123.1(3) 1_555 1_555 yes
O(1) C(3) C(2) 123.1(3) 1_555 1_555 yes
N(1) C(3) C(2) 113.7(3) 1_555 1_555 yes
N(1) C(4) C(5) 109.8(3) 1_555 1_555 yes
N(1) C(4) H(5) 109(2) 1_555 1_555 no
N(1) C(4) H(6) 111(2) 1_555 1_555 no
C(5) C(4) H(5) 111(2) 1_555 1_555 no
C(5) C(4) H(6) 107(2) 1_555 1_555 no
H(5) C(4) H(6) 107(3) 1_555 1_555 no
C(4) C(5) C(6) 114.4(3) 1_555 1_555 yes
C(4) C(5) H(7) 111(2) 1_555 1_555 no
C(4) C(5) H(8) 108(2) 1_555 1_555 no
C(6) C(5) H(7) 111(2) 1_555 1_555 no
C(6) C(5) H(8) 112(2) 1_555 1_555 no
H(7) C(5) H(8) 96(3) 1_555 1_555 no
C(5) C(6) C(7) 116.5(4) 1_555 1_555 yes
C(5) C(6) H(9) 113(1) 1_555 1_555 no
C(5) C(6) H(10) 106(2) 1_555 1_555 no
C(7) C(6) H(9) 106(1) 1_555 1_555 no
C(7) C(6) H(10) 104(2) 1_555 1_555 no
H(9) C(6) H(10) 108(3) 1_555 1_555 no
N(2) C(7) C(6) 115.0(3) 1_555 1_555 yes
N(2) C(7) H(11) 109(2) 1_555 1_555 no
N(2) C(7) H(12) 110(2) 1_555 1_555 no
C(6) C(7) H(11) 104(1) 1_555 1_555 no
C(6) C(7) H(12) 106(2) 1_555 1_555 no
H(11) C(7) H(12) 110(3) 1_555 1_555 no
C(1) C(8) C(9) 120.7(3) 1_555 1_555 yes
C(1) C(8) C(13) 120.9(3) 1_555 1_555 yes
C(9) C(8) C(13) 118.4(3) 1_555 1_555 yes
C(8) C(9) C(10) 121.0(4) 1_555 1_555 yes
C(8) C(9) H(14) 122(2) 1_555 1_555 no
C(10) C(9) H(14) 116(2) 1_555 1_555 no
C(9) C(10) C(11) 120.3(4) 1_555 1_555 yes
C(9) C(10) H(15) 121(2) 1_555 1_555 no
C(11) C(10) H(15) 117(2) 1_555 1_555 no
C(10) C(11) C(12) 119.5(3) 1_555 1_555 yes
C(10) C(11) H(16) 118.3 1_555 1_555 no
C(12) C(11) H(16) 122.1 1_555 1_555 no
C(11) C(12) C(13) 120.6(4) 1_555 1_555 yes
C(11) C(12) H(17) 113(3) 1_555 1_555 no
C(13) C(12) H(17) 125(3) 1_555 1_555 no
C(8) C(13) C(12) 120.3(3) 1_555 1_555 yes
C(8) C(13) H(18) 121(2) 1_555 1_555 no
C(12) C(13) H(18) 118(2) 1_555 1_555 no

loop_
_geom_bond_atom_site_label_1
_geom_bond_atom_site_label_2
_geom_bond_distance
_geom_bond_publ_flag
O(1) C(3) 1.226(4) yes
N(1) C(3) 1.339(4) yes
N(1) C(4) 1.447(5) yes
N(1) H(4) 0.81(4) no
N(2) C(1) 1.465(4) yes
N(2) C(7) 1.459(5) yes
N(2) H(13) 0.82(3) no
C(1) C(2) 1.549(4) yes
C(1) C(8) 1.522(4) yes
C(1) H(1) 0.99(3) no
C(2) C(3) 1.503(4) yes
C(2) H(2) 0.90(3) no
C(2) H(3) 0.93(4) no
C(4) C(5) 1.509(6) yes
C(4) H(5) 0.99(4) no
C(4) H(6) 0.91(3) no
C(5) C(6) 1.518(6) yes
C(5) H(7) 0.96(4) no
C(5) H(8) 1.00(5) no
C(6) C(7) 1.531(5) yes
C(6) H(9) 1.04(3) no
C(6) H(10) 0.91(5) no
C(7) H(11) 0.98(3) no
C(7) H(12) 0.95(4) no
C(8) C(9) 1.372(4) yes
C(8) C(13) 1.384(5) yes
C(9) C(10) 1.389(5) yes
C(9) H(14) 0.93(4) no
C(10) C(11) 1.367(6) yes
C(10) H(15) 0.97(4) no
C(11) C(12) 1.365(6) yes
C(11) H(16) 0.951 no
C(12) C(13) 1.393(5) yes
C(12) H(17) 0.96(7) no
C(13) H(18) 1.01(4) no

loop_
_geom_contact_atom_site_label_1
_geom_contact_atom_site_label_2
_geom_contact_distance
_geom_contact_site_symmetry_2
O(1) H(8) 2.61(5) 2_747
O(1) H(11) 2.87(3) 1_655
O(1) N(2) 2.977(4) 1_655
O(1) H(18) 3.19(4) 1_655
O(1) C(7) 3.369(5) 1_655
O(1) H(10) 3.48(4) 2_747
O(1) C(5) 3.484(5) 2_747
O(1) C(11) 3.528(5) 2_656
N(1) H(11) 2.94(4) 2_647
N(1) H(6) 3.10(4) 2_747
N(1) H(8) 3.47(4) 2_747
N(1) H(7) 3.54(4) 2_647
N(1) H(10) 3.58(4) 2_647
N(2) H(8) 3.06(5) 2_647
C(2) H(15) 3.28(5) 2_646
C(2) H(14) 3.38(4) 2_646
C(3) H(8) 3.01(5) 2_747
C(3) H(6) 3.30(4) 2_747
C(3) H(13) 3.39(3) 1_655
C(4) H(11) 3.16(4) 2_647
C(4) H(9) 3.52(3) 2_747
C(4) H(15) 3.54(4) 1_656
C(5) H(4) 3.31(4) 2_657
C(5) H(18) 3.45(4) 2_657
C(5) H(10) 3.46(4) 2_647
C(6) H(15) 3.30(4) 2_656
C(6) H(4) 3.35(4) 2_657
C(6) H(7) 3.48(5) 2_657
C(7) H(5) 3.33(4) 2_657
C(7) H(4) 3.41(3) 2_657
C(8) H(17) 3.09(7) 2_556
C(8) H(14) 3.30(5) 2_646
C(9) H(17) 2.98(7) 2_556
C(9) H(2) 3.45(4) 2_656
C(9) H(3) 3.45(4) 2_656
C(10) H(17) 3.10(6) 2_556
C(10) H(1) 3.11(3) 2_646
C(10) H(9) 3.18(3) 2_646
C(10) H(3) 3.32(4) 2_656
C(10) H(5) 3.44(4) 1_454
C(10) H(12) 3.48(4) 2_646
C(10) H(2) 3.53(4) 2_656
C(11) H(1) 2.98(3) 2_646
C(11) H(9) 3.32(3) 2_646
C(11) H(17) 3.33(6) 2_556
C(11) H(5) 3.47(4) 1_454
C(11) H(12) 3.55(4) 2_546
C(12) H(14) 3.26(4) 2_646
C(12) H(17) 3.41(6) 2_556
C(12) H(1) 3.51(3) 2_646
C(12) H(2) 3.58(4) 1_455
C(13) H(14) 3.08(4) 2_646
C(13) H(17) 3.30(7) 2_556
C(13) H(2) 3.59(4) 1_455
H(1) H(15) 3.29(6) 2_656
H(2) H(14) 3.06(5) 2_646
H(2) H(15) 3.16(6) 2_646
H(2) H(18) 3.31(5) 1_655
H(2) H(17) 3.41(7) 1_655
H(3) H(15) 2.67(6) 2_646
H(3) H(14) 2.93(5) 2_646
H(3) H(7) 3.24(6) 2_647
H(3) H(8) 3.55(5) 2_647
H(3) H(6) 3.59(5) 2_747
H(4) H(11) 2.63(5) 2_647
H(4) H(7) 2.87(6) 2_647
H(4) H(10) 2.93(5) 2_647
H(4) H(8) 3.13(5) 2_647
H(4) H(6) 3.40(6) 2_747
H(5) H(11) 2.62(6) 2_647
H(5) H(15) 2.81(6) 1_656
H(5) H(9) 3.02(5) 2_747
H(5) H(12) 3.22(6) 2_647
H(5) H(10) 3.52(5) 2_747
H(5) H(10) 3.57(5) 2_647
H(6) H(10) 3.16(5) 2_747
H(6) H(15) 3.37(6) 1_656
H(6) H(9) 3.39(5) 2_747
H(6) H(11) 3.47(5) 1_655
H(7) H(10) 2.64(7) 2_647
H(7) H(18) 3.28(6) 2_657
H(7) H(11) 3.38(6) 2_647
H(7) H(12) 3.51(6) 2_647
H(8) H(18) 2.64(6) 2_657
H(8) H(13) 2.72(6) 2_657
H(9) H(15) 2.64(5) 2_656
H(10) H(15) 3.15(6) 2_656
H(10) H(13) 3.57(5) 2_657
H(12) H(15) 3.13(5) 2_656
H(13) H(17) 3.56(7) 2_556
H(14) H(18) 3.36(6) 2_656
H(14) H(17) 3.45(7) 2_556
H(14) H(17) 3.59(7) 2_656
H(15) H(17) 3.57(7) 2_556

loop_
_geom_torsion_atom_site_label_1
_geom_torsion_atom_site_label_2
_geom_torsion_atom_site_label_3
_geom_torsion_atom_site_label_4
_geom_torsion
_geom_torsion_site_symmetry_1
_geom_torsion_site_symmetry_2
_geom_torsion_site_symmetry_3
_geom_torsion_site_symmetry_4
_geom_torsion_publ_flag
O(1) C(3) N(1) C(4) 26.3(5) 1_555 1_555 1_555 1_555 yes
O(1) C(3) C(2) C(1) -99.1(4) 1_555 1_555 1_555 1_555 yes
N(1) C(3) C(2) C(1) 76.8(4) 1_555 1_555 1_555 1_555 yes
N(1) C(4) C(5) C(6) -54.2(4) 1_555 1_555 1_555 1_555 yes
N(2) C(1) C(2) C(3) -57.4(4) 1_555 1_555 1_555 1_555 yes
N(2) C(1) C(8) C(9) 135.5(3) 1_555 1_555 1_555 1_555 yes
N(2) C(1) C(8) C(13) -47.3(4) 1_555 1_555 1_555 1_555 yes
N(2) C(7) C(6) C(5) -63.1(5) 1_555 1_555 1_555 1_555 yes
C(1) N(2) C(7) C(6) -79.1(4) 1_555 1_555 1_555 1_555 yes
C(1) C(8) C(9) C(10) 177.6(3) 1_555 1_555 1_555 1_555 yes
C(1) C(8) C(13) C(12) -177.6(3) 1_555 1_555 1_555 1_555 yes
C(2) C(1) N(2) C(7) 119.2(3) 1_555 1_555 1_555 1_555 yes
C(2) C(1) C(8) C(9) -100.3(4) 1_555 1_555 1_555 1_555 yes
C(2) C(1) C(8) C(13) 76.9(4) 1_555 1_555 1_555 1_555 yes
C(2) C(3) N(1) C(4) -149.5(3) 1_555 1_555 1_555 1_555 yes
C(3) N(1) C(4) C(5) 96.4(4) 1_555 1_555 1_555 1_555 yes
C(3) C(2) C(1) C(8) 177.1(3) 1_555 1_555 1_555 1_555 yes
C(4) C(5) C(6) C(7) 102.3(4) 1_555 1_555 1_555 1_555 yes
C(7) N(2) C(1) C(8) -117.6(3) 1_555 1_555 1_555 1_555 yes
C(8) C(9) C(10) C(11) -0.8(6) 1_555 1_555 1_555 1_555 yes
C(8) C(13) C(12) C(11) 0.7(6) 1_555 1_555 1_555 1_555 yes
C(9) C(8) C(13) C(12) -0.3(5) 1_555 1_555 1_555 1_555 yes
C(9) C(10) C(11) C(12) 1.2(6) 1_555 1_555 1_555 1_555 yes
C(10) C(9) C(8) C(13) 0.4(5) 1_555 1_555 1_555 1_555 yes
C(10) C(11) C(12) C(13) -1.2(6) 1_555 1_555 1_555 1_555 yes
